data_2218227
loop_
_publ_author_name
'Qu, Yang'
'Zhang, Shi Ming'
'Wu, Xian Zong'
'Zhang, Huan'
'Lin, Zhi Dong'

_publ_section_title
;
 Bis(2-aminopyrimidine-\k<i>N</i>^1^)dibromidozinc(II)
;
_journal_coeditor_code RN2036
_journal_issue 5
_journal_name_full 'Acta Crystallographica Section E'
_journal_page_first m732
_journal_paper_doi 10.1107/S1600536808006466
_journal_volume 64
_journal_year 2008
_chemical_formula_iupac '[Zn Br2 (C4 H5 N3)2]'
_chemical_formula_moiety '(C4 N3 H5)2 Zn Br2'
_chemical_formula_sum 'C8 H10 Br2 N6 Zn'
_chemical_formula_weight 415.41
_chemical_name_systematic
;
Bis(2-aminopyrimidine-\kN^1^)dibromidozinc(II)
;
_space_group_IT_number 2
_symmetry_cell_setting triclinic
_symmetry_space_group_name_Hall '-P 1'
_symmetry_space_group_name_H-M 'P -1'
_atom_sites_solution_hydrogens geom
_atom_sites_solution_primary direct
_atom_sites_solution_secondary difmap
_audit_creation_method SHELXL-97
_cell_angle_alpha 81.060(3)
_cell_angle_beta 83.823(3)
_cell_angle_gamma 63.132(2)
_cell_formula_units_Z 2
_cell_length_a 6.7912(11)
_cell_length_b 7.2197(12)
_cell_length_c 15.512(3)
_cell_measurement_reflns_used 2800
_cell_measurement_temperature 292(2)
_cell_measurement_theta_max 28.66
_cell_measurement_theta_min 2.06
_cell_volume 669.6(2)
_computing_cell_refinement 'SAINT (Siemens, 1996)'
_computing_data_collection 'SMART (Siemens, 1996)'
_computing_data_reduction 'SAINT (Siemens, 1996)'
_computing_molecular_graphics 'SHELXTL (Sheldrick, 2008)'
_computing_publication_material 'SHELXTL (Sheldrick, 2008)'
_computing_structure_refinement 'SHELXL97 (Sheldrick, 2008)'
_computing_structure_solution 'SHELXS97 (Sheldrick, 2008)'
_diffrn_ambient_temperature 292(2)
_diffrn_measured_fraction_theta_full 0.989
_diffrn_measured_fraction_theta_max 0.989
_diffrn_measurement_device_type 'Siemens SMART CCD area-detector'
_diffrn_measurement_method '\f and \w'
_diffrn_radiation_monochromator graphite
_diffrn_radiation_source 'fine-focus sealed tube'
_diffrn_radiation_type MoK\a
_diffrn_radiation_wavelength 0.71073
_diffrn_reflns_av_R_equivalents 0.0735
_diffrn_reflns_av_sigmaI/netI 0.0626
_diffrn_reflns_limit_h_max 7
_diffrn_reflns_limit_h_min -8
_diffrn_reflns_limit_k_max 8
_diffrn_reflns_limit_k_min -8
_diffrn_reflns_limit_l_max 18
_diffrn_reflns_limit_l_min -18
_diffrn_reflns_number 5351
_diffrn_reflns_theta_full 25.00
_diffrn_reflns_theta_max 25.00
_diffrn_reflns_theta_min 2.66
_diffrn_standards_decay_% 0
_diffrn_standards_number 0
_exptl_absorpt_coefficient_mu 7.788
_exptl_absorpt_correction_T_max 0.4085
_exptl_absorpt_correction_T_min 0.3049
_exptl_absorpt_correction_type multi-scan
_exptl_absorpt_process_details '(SADABS; Sheldrick, 1996)'
_exptl_crystal_colour white
_exptl_crystal_density_diffrn 2.060
_exptl_crystal_density_method 'not measured'
_exptl_crystal_description block
_exptl_crystal_F_000 400
_exptl_crystal_size_max 0.20
_exptl_crystal_size_mid 0.16
_exptl_crystal_size_min 0.14
_refine_diff_density_max 0.796
_refine_diff_density_min -0.685
_refine_ls_extinction_method none
_refine_ls_goodness_of_fit_ref 1.022
_refine_ls_hydrogen_treatment constr
_refine_ls_matrix_type full
_refine_ls_number_parameters 156
_refine_ls_number_reflns 2342
_refine_ls_number_restraints 0
_refine_ls_restrained_S_all 1.022
_refine_ls_R_factor_all 0.0515
_refine_ls_R_factor_gt 0.0412
_refine_ls_shift/su_max 0.000
_refine_ls_shift/su_mean 0.000
_refine_ls_structure_factor_coef Fsqd
_refine_ls_weighting_details 'calc w=1/[\s^2^(Fo^2^)+(0.0639P)^2^] where P=(Fo^2^+2Fc^2^)/3'
_refine_ls_weighting_scheme calc
_refine_ls_wR_factor_gt 0.1062
_refine_ls_wR_factor_ref 0.1104
_reflns_number_gt 1878
_reflns_number_total 2342
_reflns_threshold_expression I>2\s(I)
_cod_data_source_file rn2036.cif
_cod_data_source_block I
_cod_original_cell_volume 669.61(19)
_cod_database_code 2218227
_cod_database_fobs_code 2218227

loop_
_symmetry_equiv_pos_as_xyz
'x, y, z'
'-x, -y, -z'

loop_
_atom_site_type_symbol
_atom_site_label
_atom_site_fract_x
_atom_site_fract_y
_atom_site_fract_z
_atom_site_U_iso_or_equiv
_atom_site_adp_type
_atom_site_calc_flag
_atom_site_refinement_flags
_atom_site_occupancy
Br Br1 0.19184(13) 0.75744(9) 0.20800(4) 0.0660(2) Uani d . 1
Br Br2 0.57558(9) 0.19239(9) 0.31136(4) 0.0528(2) Uani d . 1
C C1 0.2693(11) 0.1954(8) 0.0989(3) 0.0472(14) Uani d . 1
C C2 -0.0153(14) 0.2437(10) 0.0194(4) 0.0631(18) Uani d . 1
H H2 -0.0664 0.2230 -0.0298 0.076 Uiso calc R 1
C C3 -0.1718(12) 0.3635(10) 0.0799(4) 0.0613(17) Uani d . 1
H H3 -0.3231 0.4171 0.0737 0.074 Uiso calc R 1
C C4 -0.0852(11) 0.3955(9) 0.1486(4) 0.0527(15) Uani d . 1
H H4 -0.1815 0.4767 0.1901 0.063 Uiso calc R 1
C C5 -0.0098(7) 0.2696(8) 0.4074(3) 0.0322(10) Uani d . 1
C C6 -0.2637(9) 0.4775(9) 0.5028(3) 0.0470(14) Uani d . 1
H H6 -0.3439 0.4925 0.5559 0.056 Uiso calc R 1
C C7 -0.2909(8) 0.6530(9) 0.4488(4) 0.0481(14) Uani d . 1
H H7 -0.3932 0.7848 0.4622 0.058 Uiso calc R 1
C C8 -0.1607(8) 0.6272(8) 0.3737(3) 0.0452(13) Uani d . 1
H H8 -0.1738 0.7449 0.3357 0.054 Uiso calc R 1
N N1 0.1338(8) 0.3141(7) 0.1588(2) 0.0412(10) Uani d . 1
N N2 0.1963(11) 0.1600(8) 0.0279(3) 0.0594(14) Uani d . 1
N N3 0.4858(9) 0.1121(9) 0.1065(3) 0.0674(16) Uani d . 1
H H3A 0.5101 0.1135 0.1524 0.101 Uiso calc R 1
H H3B 0.5506 0.1597 0.0607 0.101 Uiso d R 1
N N4 -0.0134(6) 0.4360(6) 0.3530(2) 0.0356(9) Uani d . 1
N N5 -0.1293(7) 0.2848(7) 0.4844(3) 0.0414(10) Uani d . 1
N N6 0.1223(8) 0.0761(7) 0.3887(3) 0.0477(11) Uani d . 1
H H6A 0.1646 0.0802 0.3421 0.071 Uiso calc R 1
H H6B 0.0449 0.0026 0.3950 0.071 Uiso d R 1
Zn Zn1 0.22458(9) 0.41974(8) 0.25651(3) 0.0358(2) Uani d . 1

loop_
_atom_site_aniso_label
_atom_site_aniso_U_11
_atom_site_aniso_U_22
_atom_site_aniso_U_33
_atom_site_aniso_U_12
_atom_site_aniso_U_13
_atom_site_aniso_U_23
Br1 0.1151(6) 0.0446(4) 0.0495(4) -0.0468(4) 0.0003(3) -0.0032(3)
Br2 0.0431(4) 0.0522(4) 0.0541(4) -0.0125(3) 0.0026(3) -0.0125(3)
C1 0.082(5) 0.042(3) 0.033(3) -0.042(3) 0.011(3) -0.011(2)
C2 0.115(6) 0.062(4) 0.037(3) -0.061(4) -0.013(3) 0.002(3)
C3 0.086(5) 0.067(4) 0.051(4) -0.051(4) -0.017(3) 0.005(3)
C4 0.081(5) 0.050(3) 0.040(3) -0.040(3) -0.002(3) -0.005(3)
C5 0.027(2) 0.041(3) 0.027(2) -0.014(2) 0.0021(18) -0.007(2)
C6 0.042(3) 0.068(4) 0.038(3) -0.028(3) 0.009(2) -0.024(3)
C7 0.032(3) 0.050(3) 0.058(3) -0.010(3) 0.009(2) -0.024(3)
C8 0.041(3) 0.037(3) 0.045(3) -0.006(2) 0.001(2) -0.007(2)
N1 0.063(3) 0.049(3) 0.027(2) -0.037(2) 0.0078(19) -0.0118(19)
N2 0.109(5) 0.058(3) 0.036(3) -0.056(3) 0.004(3) -0.015(2)
N3 0.081(4) 0.090(4) 0.049(3) -0.049(3) 0.023(3) -0.041(3)
N4 0.036(2) 0.038(2) 0.030(2) -0.0123(18) 0.0025(16) -0.0095(18)
N5 0.040(2) 0.056(3) 0.030(2) -0.023(2) 0.0061(18) -0.011(2)
N6 0.056(3) 0.044(3) 0.042(3) -0.022(2) 0.014(2) -0.011(2)
Zn1 0.0478(4) 0.0332(3) 0.0277(3) -0.0190(3) 0.0045(2) -0.0081(2)

loop_
_atom_type_symbol
_atom_type_description
_atom_type_scat_dispersion_real
_atom_type_scat_dispersion_imag
_atom_type_scat_source
C C 0.0033 0.0016 'International Tables Vol C Tables 4.2.6.8 and 6.1.1.4'
H H 0.0000 0.0000 'International Tables Vol C Tables 4.2.6.8 and 6.1.1.4'
N N 0.0061 0.0033 'International Tables Vol C Tables 4.2.6.8 and 6.1.1.4'
O O 0.0106 0.0060 'International Tables Vol C Tables 4.2.6.8 and 6.1.1.4'
Br Br -0.2901 2.4595 'International Tables Vol C Tables 4.2.6.8 and 6.1.1.4'
Zn Zn 0.2839 1.4301 'International Tables Vol C Tables 4.2.6.8 and 6.1.1.4'

loop_
_geom_angle_atom_site_label_1
_geom_angle_atom_site_label_2
_geom_angle_atom_site_label_3
_geom_angle
N3 C1 N1 119.5(5)
N3 C1 N2 117.2(5)
N1 C1 N2 123.2(6)
N2 C2 C3 124.1(6)
N2 C2 H2 118.0
C3 C2 H2 118.0
C4 C3 C2 114.9(7)
C4 C3 H3 122.5
C2 C3 H3 122.5
N1 C4 C3 122.7(6)
N1 C4 H4 118.6
C3 C4 H4 118.6
N6 C5 N4 120.2(4)
N6 C5 N5 116.0(5)
N4 C5 N5 123.8(4)
N5 C6 C7 123.9(5)
N5 C6 H6 118.0
C7 C6 H6 118.0
C6 C7 C8 116.9(5)
C6 C7 H7 121.6
C8 C7 H7 121.6
N4 C8 C7 122.1(5)
N4 C8 H8 119.0
C7 C8 H8 119.0
C1 N1 C4 117.6(5)
C1 N1 Zn1 126.4(4)
C4 N1 Zn1 115.4(3)
C2 N2 C1 117.5(6)
C1 N3 H3A 109.5
C1 N3 H3B 111.2
H3A N3 H3B 120.6
C5 N4 C8 116.8(4)
C5 N4 Zn1 124.1(3)
C8 N4 Zn1 118.1(4)
C6 N5 C5 116.2(5)
C5 N6 H6A 109.5
C5 N6 H6B 109.0
H6A N6 H6B 108.2
N4 Zn1 N1 101.97(16)
N4 Zn1 Br1 109.63(11)
N1 Zn1 Br1 109.06(12)
N4 Zn1 Br2 108.97(11)
N1 Zn1 Br2 114.70(13)
Br1 Zn1 Br2 112.00(3)

loop_
_geom_bond_atom_site_label_1
_geom_bond_atom_site_label_2
_geom_bond_distance
_geom_bond_publ_flag
Br1 Zn1 2.3528(9) y
Br2 Zn1 2.3593(8) y
C1 N3 1.324(8) ?
C1 N1 1.340(7) ?
C1 N2 1.358(7) ?
C2 N2 1.295(9) ?
C2 C3 1.401(10) ?
C2 H2 0.9300 ?
C3 C4 1.368(8) ?
C3 H3 0.9300 ?
C4 N1 1.347(8) ?
C4 H4 0.9300 ?
C5 N6 1.333(6) ?
C5 N4 1.348(6) ?
C5 N5 1.360(6) ?
C6 N5 1.330(7) ?
C6 C7 1.354(8) ?
C6 H6 0.9300 ?
C7 C8 1.368(8) ?
C7 H7 0.9300 ?
C8 N4 1.353(6) ?
C8 H8 0.9300 ?
N1 Zn1 2.060(4) y
N3 H3A 0.7500 ?
N3 H3B 0.9006 ?
N4 Zn1 2.056(4) y
N6 H6A 0.7500 ?
N6 H6B 0.8901 ?

loop_
_geom_hbond_atom_site_label_D
_geom_hbond_atom_site_label_H
_geom_hbond_atom_site_label_A
_geom_hbond_site_symmetry_A
_geom_hbond_distance_DH
_geom_hbond_distance_HA
_geom_hbond_distance_DA
_geom_hbond_angle_DHA
C8 H8 Br2 1_465 0.93 2.87 3.651(5) 141.8
N6 H6B N5 2_556 0.89 2.47 2.996(6) 118.6
N3 H3A Br2 . 0.75 2.74 3.480(5) 169.9

loop_
_geom_torsion_atom_site_label_1
_geom_torsion_atom_site_label_2
_geom_torsion_atom_site_label_3
_geom_torsion_atom_site_label_4
_geom_torsion
N2 C2 C3 C4 2.8(9)
C2 C3 C4 N1 -1.5(9)
N5 C6 C7 C8 -4.1(8)
C6 C7 C8 N4 1.0(8)
N3 C1 N1 C4 -179.8(5)
N2 C1 N1 C4 2.2(8)
N3 C1 N1 Zn1 9.2(7)
N2 C1 N1 Zn1 -168.8(4)
C3 C4 N1 C1 -0.8(8)
C3 C4 N1 Zn1 171.2(5)
C3 C2 N2 C1 -1.5(9)
N3 C1 N2 C2 -179.1(5)
N1 C1 N2 C2 -1.1(8)
N6 C5 N4 C8 176.3(4)
N5 C5 N4 C8 -6.3(7)
N6 C5 N4 Zn1 -15.8(6)
N5 C5 N4 Zn1 161.6(3)
C7 C8 N4 C5 3.9(7)
C7 C8 N4 Zn1 -164.7(4)
C7 C6 N5 C5 2.0(7)
N6 C5 N5 C6 -179.1(4)
N4 C5 N5 C6 3.5(7)
C5 N4 Zn1 N1 79.9(4)
C8 N4 Zn1 N1 -112.3(4)
C5 N4 Zn1 Br1 -164.6(3)
C8 N4 Zn1 Br1 3.2(4)
C5 N4 Zn1 Br2 -41.7(4)
C8 N4 Zn1 Br2 126.0(3)
C1 N1 Zn1 N4 -149.6(4)
C4 N1 Zn1 N4 39.2(4)
C1 N1 Zn1 Br1 94.5(4)
C4 N1 Zn1 Br1 -76.7(4)
C1 N1 Zn1 Br2 -32.1(5)
C4 N1 Zn1 Br2 156.8(3)
